data_2005821
loop_
_publ_author_name
'Ng, S. W.'

_publ_contact_author
;
      Assoc. Prof. Seik Weng Ng
      Institute of Advanced Studies
      University of Malaya
      50603 Kuala Lumpur
      Malaysia
;
_publ_section_title
;
 Bis(dicyclohexylammonium)
 Aquadimethyldi(oxalato-<i>O</i>,<i>O</i>')stannate Ethanol Solvate
;
_journal_issue 12
_journal_name_full 'Acta Crystallographica Section C'
_journal_page_first 2990
_journal_page_last 2992
_journal_paper_doi 10.1107/S0108270196011286
_journal_volume 52
_journal_year 1996
_chemical_formula_iupac '(C12 H24 N)2 [Sn (C2 O4)2 (C H3)2 (H2 O)] , C2 H6 O'
_chemical_formula_moiety '2[(C~6~H~11~)~2~H~2~N] [(CH~3~)~2~(C~2~O~4~)~2~(H~2~O)Sn].C~2~H~6~O'
_chemical_formula_sum 'C32 H62 N2 O10 Sn'
_chemical_formula_weight 753.53
_chemical_name_systematic
;
 Bis(dicyclohexylammonium) aquadimethyldioxalatostannate.ethanol
;
_space_group_IT_number 14
_symmetry_cell_setting monoclinic
_symmetry_space_group_name_Hall '-P 2yn'
_symmetry_space_group_name_H-M 'P 1 21/n 1'
_audit_creation_method SHELXL
_cell_angle_alpha 90.00
_cell_angle_beta 101.306(4)
_cell_angle_gamma 90.00
_cell_formula_units_Z 4
_cell_length_a 12.815(1)
_cell_length_b 22.5637(8)
_cell_length_c 13.224(1)
_cell_measurement_reflns_used 25
_cell_measurement_temperature 298(2)
_cell_measurement_theta_max 13
_cell_measurement_theta_min 12
_cell_volume 3749.6(4)
_computing_cell_refinement 'CAD-4 VAX/PC'
_computing_data_collection 'CAD-4 VAX/PC (Enraf-Nonius, 1988)'
_computing_data_reduction 'NRCVAX (Gabe, Le Page, Charland, Lee & White, 1989)'
_computing_molecular_graphics 'SHELXTL/PC (Sheldrick, 1990), PLUTON (Spek, 1994)'
_computing_publication_material SHELXL93
_computing_structure_refinement 'SHELXL93 (Sheldrick, 1993)'
_computing_structure_solution 'SIR92 (Altomare et al., 1994)'
_diffrn_ambient_temperature 298(2)
_diffrn_measurement_device 'Enraf-Nonius CAD4'
_diffrn_measurement_method \w-scan
_diffrn_radiation_monochromator graphite
_diffrn_radiation_source 'fine-focus sealed tube'
_diffrn_radiation_type MoK\a
_diffrn_radiation_wavelength 0.71073
_diffrn_reflns_av_R_equivalents 0.0212
_diffrn_reflns_av_sigmaI/netI 0.0253
_diffrn_reflns_limit_h_max 15
_diffrn_reflns_limit_h_min 0
_diffrn_reflns_limit_k_max 28
_diffrn_reflns_limit_k_min 0
_diffrn_reflns_limit_l_max 16
_diffrn_reflns_limit_l_min -16
_diffrn_reflns_number 7901
_diffrn_reflns_theta_max 26.22
_diffrn_reflns_theta_min 1.81
_diffrn_standards_decay_% 1.9
_diffrn_standards_interval_time 60
_diffrn_standards_number 3
_exptl_absorpt_coefficient_mu 0.734
_exptl_absorpt_correction_T_max 1.0000
_exptl_absorpt_correction_T_min 0.9089
_exptl_absorpt_correction_type '\y-scan (North, Phillips & Mathews, 1968)'
_exptl_crystal_colour Colourless
_exptl_crystal_density_diffrn 1.335
_exptl_crystal_density_meas ?
_exptl_crystal_description Block
_exptl_crystal_F_000 1592
_exptl_crystal_size_max 0.55
_exptl_crystal_size_mid 0.55
_exptl_crystal_size_min 0.55
_refine_diff_density_max 0.652
_refine_diff_density_min -0.680
_refine_ls_extinction_method none
_refine_ls_goodness_of_fit_all 1.027
_refine_ls_goodness_of_fit_obs 1.096
_refine_ls_hydrogen_treatment
;
H atoms: U(H) = 1.5U~eq~(C,N,O); water H atoms were placed at calculated
positions
;
_refine_ls_matrix_type full
_refine_ls_number_parameters 406
_refine_ls_number_reflns 7558
_refine_ls_number_restraints 0
_refine_ls_restrained_S_all 1.027
_refine_ls_restrained_S_obs 1.096
_refine_ls_R_factor_all 0.0465
_refine_ls_R_factor_obs 0.0345
_refine_ls_shift/esd_max 0.001
_refine_ls_shift/esd_mean 0.000
_refine_ls_structure_factor_coef Fsqd
_refine_ls_weighting_details 'w = 1/[\s^2^(Fo^2^)+(0.0504P)^2^+0.7754P] where P=(Fo^2^+2Fc^2^)/3'
_refine_ls_weighting_scheme calc
_refine_ls_wR_factor_all 0.0883
_refine_ls_wR_factor_obs 0.0836
_reflns_number_observed 6025
_reflns_number_total 7558
_reflns_observed_criterion >2sigma(I)
_cod_data_source_file sk1050.cif
_cod_data_source_block ipt177
_cod_depositor_comments
;
The following automatic conversions were performed:
'_symmetry_cell_setting' value 'Monoclinic' changed to 'monoclinic'
according to '/home/saulius/struct/CIF-dictionaries/cif_core.dic'
dictionary named 'cif_core.dic' version 2.4.1 from 2010-06-29.

Automatic conversion script
Id: cif_fix_enum 1527 2010-12-29 10:47:43Z saulius 

The following automatic conversions were performed:

'_symmetry_cell_setting' value 'Monoclinic' changed to 'monoclinic'
according to /home/saulius/struct/CIF-dictionaries/cif_core.dic
dictionary named 'cif_core.dic' version 2.4.1 from 2010-06-29.

Automatic conversion script
Id: cif_fix_values 1715 2011-07-08 13:25:40Z adriana 

The following automatic conversions were performed:

'_exptl_crystal_density_meas' value 'Not measured' was changed to '?'
- the value is perceived as not measured.

Automatic conversion script
Id: cif_fix_values 3008 2015-01-20 13:52:24Z robertas 

The following automatic conversions were performed:

'_refine_ls_weighting_scheme' value 'calc w =
1/[\s^2^(Fo^2^)+(0.0504P)^2^+0.7754P] where P=(Fo^2^+2Fc^2^)/3' was
changed to 'calc'. New tag '_refine_ls_weighting_details' was
created. The value of the new tag was set to 'w =
1/[\s^2^(Fo^2^)+(0.0504P)^2^+0.7754P] where P=(Fo^2^+2Fc^2^)/3'.

Automatic conversion script
Id: cif_fix_values 3143 2015-03-26 13:38:13Z robertas 
;
_cod_original_cell_volume 3749.4(5)
_cod_original_sg_symbol_H-M 'P 21/n'
_cod_database_code 2005821

loop_
_symmetry_equiv_pos_as_xyz
'x, y, z'
'-x+1/2, y+1/2, -z+1/2'
'-x, -y, -z'
'x-1/2, -y-1/2, z-1/2'

loop_
_atom_site_aniso_label
_atom_site_aniso_U_11
_atom_site_aniso_U_22
_atom_site_aniso_U_33
_atom_site_aniso_U_12
_atom_site_aniso_U_13
_atom_site_aniso_U_23
Sn1 0.03790(10) 0.02850(10) 0.03940(10) -0.00325(8) 0.01757(7) -0.00143(8)
O1 0.083(2) 0.0340(10) 0.0640(10) -0.0140(10) 0.0470(10) -0.0090(10)
O2 0.082(2) 0.0480(10) 0.0640(10) -0.0110(10) 0.0500(10) -0.0120(10)
O3 0.0720(10) 0.0310(10) 0.0570(10) -0.0020(10) 0.0390(10) 0.0000(10)
O4 0.082(2) 0.0360(10) 0.0610(10) -0.0090(10) 0.0420(10) 0.0040(10)
O5 0.0700(10) 0.0320(10) 0.0590(10) -0.0010(10) 0.0410(10) -0.0020(10)
O6 0.077(2) 0.0510(10) 0.0640(10) 0.0050(10) 0.0470(10) 0.0030(10)
O7 0.0650(10) 0.0290(10) 0.0560(10) -0.0020(10) 0.0310(10) -0.0020(10)
O8 0.086(2) 0.0370(10) 0.0600(10) 0.0160(10) 0.0340(10) -0.0050(10)
O9 0.116(2) 0.0420(10) 0.096(2) -0.0230(10) 0.077(2) -0.0230(10)
O10 0.331(8) 0.122(3) 0.113(3) 0.057(4) -0.050(4) -0.023(3)
N1 0.0420(10) 0.0370(10) 0.0350(10) 0.0010(10) 0.0160(10) 0.0030(10)
N2 0.0430(10) 0.0360(10) 0.0390(10) -0.0030(10) 0.0190(10) -0.0030(10)
C1 0.047(2) 0.075(2) 0.069(2) 0.007(2) 0.006(2) 0.001(2)
C2 0.054(2) 0.110(3) 0.058(2) -0.007(2) 0.002(2) -0.004(2)
C3 0.049(2) 0.038(2) 0.047(2) -0.0040(10) 0.0210(10) -0.0010(10)
C4 0.049(2) 0.0350(10) 0.043(2) -0.0010(10) 0.0180(10) 0.0040(10)
C5 0.044(2) 0.0370(10) 0.0430(10) 0.0030(10) 0.0200(10) -0.0010(10)
C6 0.043(2) 0.0350(10) 0.0390(10) 0.0040(10) 0.0100(10) -0.0030(10)
C7 0.0350(10) 0.0430(10) 0.0370(10) 0.0020(10) 0.0100(10) 0.0040(10)
C8 0.041(2) 0.075(2) 0.055(2) 0.016(2) 0.0230(10) 0.017(2)
C9 0.042(2) 0.090(3) 0.060(2) 0.008(2) 0.006(2) 0.028(2)
C10 0.055(2) 0.077(2) 0.046(2) 0.005(2) 0.009(2) 0.017(2)
C11 0.064(2) 0.084(2) 0.038(2) 0.011(2) 0.015(2) 0.005(2)
C12 0.039(2) 0.064(2) 0.041(2) 0.0070(10) 0.0170(10) 0.0020(10)
C13 0.041(2) 0.046(2) 0.0380(10) 0.0010(10) 0.0100(10) 0.0040(10)
C14 0.059(2) 0.066(2) 0.040(2) -0.008(2) -0.0010(10) 0.002(2)
C15 0.055(2) 0.104(3) 0.055(2) -0.010(2) -0.003(2) 0.018(2)
C16 0.063(2) 0.098(3) 0.083(3) 0.020(2) 0.003(2) 0.043(2)
C17 0.087(3) 0.069(2) 0.094(3) 0.036(2) 0.012(2) 0.011(2)
C18 0.064(2) 0.046(2) 0.063(2) 0.014(2) -0.002(2) -0.002(2)
C19 0.0380(10) 0.042(2) 0.042(2) 0.0010(10) 0.0140(10) -0.0030(10)
C20 0.042(2) 0.055(2) 0.044(2) -0.0010(10) 0.0190(10) -0.0010(10)
C21 0.068(2) 0.070(2) 0.046(2) -0.009(2) 0.026(2) -0.003(2)
C22 0.069(2) 0.071(2) 0.050(2) -0.006(2) 0.012(2) -0.016(2)
C23 0.050(2) 0.085(3) 0.067(2) -0.002(2) 0.005(2) -0.022(2)
C24 0.039(2) 0.080(2) 0.059(2) -0.011(2) 0.0200(10) -0.017(2)
C25 0.0390(10) 0.039(2) 0.046(2) 0.0020(10) 0.0140(10) -0.0040(10)
C26 0.057(2) 0.037(2) 0.066(2) -0.0040(10) 0.014(2) 0.0030(10)
C27 0.059(2) 0.047(2) 0.102(3) -0.011(2) 0.012(2) -0.010(2)
C28 0.060(2) 0.070(2) 0.090(3) -0.003(2) 0.000(2) -0.031(2)
C29 0.066(2) 0.076(2) 0.058(2) 0.006(2) -0.003(2) -0.013(2)
C30 0.068(2) 0.053(2) 0.045(2) 0.001(2) 0.009(2) 0.0000(10)
C31 0.162(8) 0.181(9) 0.210(10) -0.007(6) -0.006(7) -0.072(7)
C32 0.280(10) 0.207(9) 0.124(6) -0.034(9) 0.002(7) -0.012(6)

loop_
_atom_site_label
_atom_site_occupancy
_atom_site_fract_x
_atom_site_fract_y
_atom_site_fract_z
_atom_site_U_iso_or_equiv
_atom_site_thermal_displace_type
_atom_site_calc_flag
_atom_site_refinement_flags
_atom_site_type_symbol
Sn1 1 0.87831(1) 0.38875(1) 0.06569(1) 0.03392(7) Uani d . Sn
O1 1 0.8122(2) 0.4289(1) 0.2019(2) 0.0560(6) Uani d . O
O2 1 0.7232(2) 0.4072(1) 0.3253(2) 0.0597(6) Uani d . O
O3 1 0.8199(2) 0.3150(1) 0.1527(2) 0.0499(5) Uani d . O
O4 1 0.7165(2) 0.2927(1) 0.2639(2) 0.0559(6) Uani d . O
O5 1 0.9551(2) 0.4218(1) -0.0673(2) 0.0498(5) Uani d . O
O6 1 1.0419(2) 0.3941(1) -0.1883(2) 0.0591(6) Uani d . O
O7 1 0.9200(2) 0.3099(1) -0.0223(2) 0.0471(5) Uani d . O
O8 1 1.0126(2) 0.2793(1) -0.1391(2) 0.0584(6) Uani d . O
O9 1 0.8808(2) 0.4963(1) 0.0652(2) 0.0770(8) Uani d . O
H91 1 0.9405 0.5102 0.0370 0.100 Uiso d . H
H92 1 0.8902 0.5107 0.1359 0.000 Uiso d . H
O10 1 0.7850(5) 0.4969(2) 0.4731(3) 0.202(3) Uani d . O
H10 1 0.7631(5) 0.4744(2) 0.4249(3) 0.302 Uiso calc R H
N1 1 0.5697(2) 0.3389(1) 0.4036(2) 0.0370(5) Uani d . N
H1NA 1 0.5549(2) 0.3004(1) 0.3903(2) 0.055 Uiso calc R H
H1NB 1 0.6185(2) 0.3495(1) 0.3665(2) 0.055 Uiso calc R H
N2 1 1.1857(2) 0.3282(1) -0.2750(2) 0.0378(5) Uani d . N
H2NA 1 1.1356(2) 0.3415(1) -0.2414(2) 0.057 Uiso calc R H
H2NB 1 1.1912(2) 0.2888(1) -0.2644(2) 0.057 Uiso calc R H
C1 1 0.7278(3) 0.3979(2) -0.0289(3) 0.0643(9) Uani d . C
H1A 1 0.6948(3) 0.3597(2) -0.0408(3) 0.096 Uiso calc R H
H1B 1 0.7350(3) 0.4151(2) -0.0935(3) 0.096 Uiso calc R H
H1C 1 0.6844(3) 0.4232(2) 0.0044(3) 0.096 Uiso calc R H
C2 1 1.0303(3) 0.3899(2) 0.1585(3) 0.075(1) Uani d . C
H2A 1 1.0661(3) 0.3534(2) 0.1500(3) 0.113 Uiso calc R H
H2B 1 1.0245(3) 0.3943(2) 0.2294(3) 0.113 Uiso calc R H
H2C 1 1.0701(3) 0.4225(2) 0.1387(3) 0.113 Uiso calc R H
C3 1 0.7668(2) 0.3940(1) 0.2532(2) 0.0426(6) Uani d . C
C4 1 0.7670(2) 0.3279(1) 0.2210(2) 0.0414(6) Uani d . C
C5 1 0.9919(2) 0.3834(1) -0.1202(2) 0.0398(6) Uani d . C
C6 1 0.9733(2) 0.3178(1) -0.0923(2) 0.0390(6) Uani d . C
C7 1 0.6201(2) 0.3443(1) 0.5154(2) 0.0375(6) Uani d . C
H7 1 0.6445(2) 0.3852(1) 0.5292(2) 0.056 Uiso calc R H
C8 1 0.7161(2) 0.3035(2) 0.5354(2) 0.0553(8) Uani d . C
H8A 1 0.7663(2) 0.3158(2) 0.4934(2) 0.083 Uiso calc R H
H8B 1 0.6936(2) 0.2634(2) 0.5157(2) 0.083 Uiso calc R H
C9 1 0.7707(2) 0.3044(2) 0.6490(3) 0.0645(9) Uani d . C
H9A 1 0.8289(2) 0.2762(2) 0.6603(3) 0.097 Uiso calc R H
H9B 1 0.8002(2) 0.3435(2) 0.6668(3) 0.097 Uiso calc R H
C10 1 0.6938(3) 0.2892(2) 0.7173(2) 0.0594(8) Uani d . C
H10A 1 0.6704(3) 0.2485(2) 0.7048(2) 0.089 Uiso calc R H
H10B 1 0.7293(3) 0.2925(2) 0.7890(2) 0.089 Uiso calc R H
C11 1 0.5983(3) 0.3298(2) 0.6974(2) 0.0614(9) Uani d . C
H11A 1 0.6211(3) 0.3699(2) 0.7169(2) 0.092 Uiso calc R H
H11B 1 0.5486(3) 0.3177(2) 0.7402(2) 0.092 Uiso calc R H
C12 1 0.5421(2) 0.3292(1) 0.5849(2) 0.0467(7) Uani d . C
H12A 1 0.4845(2) 0.3579(1) 0.5744(2) 0.070 Uiso calc R H
H12B 1 0.5117(2) 0.2903(1) 0.5672(2) 0.070 Uiso calc R H
C13 1 0.4704(2) 0.3736(1) 0.3641(2) 0.0414(6) Uani d . C
H13 1 0.4152(2) 0.3603(1) 0.4008(2) 0.062 Uiso calc R H
C14 1 0.4339(3) 0.3595(2) 0.2505(2) 0.0563(8) Uani d . C
H14A 1 0.4227(3) 0.3172(2) 0.2415(2) 0.084 Uiso calc R H
H14B 1 0.4884(3) 0.3713(2) 0.2130(2) 0.084 Uiso calc R H
C15 1 0.3302(3) 0.3925(2) 0.2074(3) 0.073(1) Uani d . C
H15A 1 0.3089(3) 0.3844(2) 0.1343(3) 0.110 Uiso calc R H
H15B 1 0.2744(3) 0.3784(2) 0.2414(3) 0.110 Uiso calc R H
C16 1 0.3442(3) 0.4581(2) 0.2240(3) 0.083(1) Uani d . C
H16A 1 0.2768(3) 0.4779(2) 0.1995(3) 0.124 Uiso calc R H
H16B 1 0.3949(3) 0.4729(2) 0.1845(3) 0.124 Uiso calc R H
C17 1 0.3832(3) 0.4724(2) 0.3367(3) 0.084(1) Uani d . C
H17A 1 0.3288(3) 0.4615(2) 0.3751(3) 0.126 Uiso calc R H
H17B 1 0.3951(3) 0.5147(2) 0.3446(3) 0.126 Uiso calc R H
C18 1 0.4866(3) 0.4394(1) 0.3815(3) 0.0595(9) Uani d . C
H18A 1 0.5433(3) 0.4532(1) 0.3483(3) 0.089 Uiso calc R H
H18B 1 0.5070(3) 0.4475(1) 0.4547(3) 0.089 Uiso calc R H
C19 1 1.1459(2) 0.3383(1) -0.3882(2) 0.0398(6) Uani d . C
H19 1 1.1311(2) 0.3806(1) -0.3997(2) 0.060 Uiso calc R H
C20 1 1.2271(2) 0.3194(1) -0.4514(2) 0.0456(7) Uani d . C
H20A 1 1.2496(2) 0.2791(1) -0.4334(2) 0.068 Uiso calc R H
H20B 1 1.2891(2) 0.3448(1) -0.4351(2) 0.068 Uiso calc R H
C21 1 1.1813(3) 0.3228(2) -0.5661(2) 0.0594(9) Uani d . C
H21A 1 1.1677(3) 0.3639(2) -0.5858(2) 0.089 Uiso calc R H
H21B 1 1.2328(3) 0.3074(2) -0.6041(2) 0.089 Uiso calc R H
C22 1 1.0785(3) 0.2878(2) -0.5946(3) 0.0633(9) Uani d . C
H22A 1 1.0497(3) 0.2923(2) -0.6677(3) 0.095 Uiso calc R H
H22B 1 1.0929(3) 0.2460(2) -0.5809(3) 0.095 Uiso calc R H
C23 1 0.9980(3) 0.3092(2) -0.5332(3) 0.068(1) Uani d . C
H23A 1 0.9336(3) 0.2858(2) -0.5510(3) 0.102 Uiso calc R H
H23B 1 0.9800(3) 0.3502(2) -0.5507(3) 0.102 Uiso calc R H
C24 1 1.0420(2) 0.3042(2) -0.4183(2) 0.0582(8) Uani d . C
H24A 1 0.9904(2) 0.3197(2) -0.3804(2) 0.087 Uiso calc R H
H24B 1 1.0541(2) 0.2628(2) -0.3999(2) 0.087 Uiso calc R H
C25 1 1.2893(2) 0.3557(1) -0.2257(2) 0.0406(6) Uani d . C
H25 1 1.3455(2) 0.3385(1) -0.2572(2) 0.061 Uiso calc R H
C26 1 1.2895(3) 0.4226(1) -0.2413(3) 0.0531(8) Uani d . C
H26A 1 1.2301(3) 0.4401(1) -0.2164(3) 0.080 Uiso calc R H
H26B 1 1.2809(3) 0.4314(1) -0.3143(3) 0.080 Uiso calc R H
C27 1 1.3936(3) 0.4494(2) -0.1835(3) 0.070(1) Uani d . C
H27A 1 1.4515(3) 0.4361(2) -0.2154(3) 0.105 Uiso calc R H
H27B 1 1.3896(3) 0.4922(2) -0.1893(3) 0.105 Uiso calc R H
C28 1 1.4173(3) 0.4325(2) -0.0709(3) 0.075(1) Uani d . C
H28A 1 1.3639(3) 0.4496(2) -0.0369(3) 0.112 Uiso calc R H
H28B 1 1.4861(3) 0.4484(2) -0.0385(3) 0.112 Uiso calc R H
C29 1 1.4180(3) 0.3657(2) -0.0579(3) 0.069(1) Uani d . C
H29A 1 1.4306(3) 0.3558(2) 0.0149(3) 0.103 Uiso calc R H
H29B 1 1.4752(3) 0.3487(2) -0.0870(3) 0.103 Uiso calc R H
C30 1 1.3116(3) 0.3396(1) -0.1121(2) 0.0556(8) Uani d . C
H30A 1 1.2550(3) 0.3547(1) -0.0801(2) 0.083 Uiso calc R H
H30B 1 1.3134(3) 0.2968(1) -0.1047(2) 0.083 Uiso calc R H
C31 1 0.8657(6) 0.4700(4) 0.5409(7) 0.191(4) Uani d . C
H31A 1 0.8349(6) 0.4334(4) 0.5602(7) 0.286 Uiso calc R H
H31B 1 0.9168(6) 0.4583(4) 0.4994(7) 0.286 Uiso calc R H
C32 1 0.9248(7) 0.4906(4) 0.6291(5) 0.210(4) Uani d . C
H32A 1 0.9757(7) 0.4611(4) 0.6585(5) 0.315 Uiso calc R H
H32B 1 0.8794(7) 0.4997(4) 0.6768(5) 0.315 Uiso calc R H
H32C 1 0.9614(7) 0.5258(4) 0.6151(5) 0.315 Uiso calc R H

loop_
_atom_type_symbol
_atom_type_description
_atom_type_scat_dispersion_real
_atom_type_scat_dispersion_imag
_atom_type_scat_source
C C 0.0033 0.0016 'International Tables Vol C Tables 4.2.6.8 and 6.1.1.4'
H H 0.0000 0.0000 'International Tables Vol C Tables 4.2.6.8 and 6.1.1.4'
N N 0.0061 0.0033 'International Tables Vol C Tables 4.2.6.8 and 6.1.1.4'
O O 0.0106 0.0060 'International Tables Vol C Tables 4.2.6.8 and 6.1.1.4'
Sn Sn -0.6537 1.4246 'International Tables Vol C Tables 4.2.6.8 and 6.1.1.4'

loop_
_geom_angle_atom_site_label_1
_geom_angle_atom_site_label_2
_geom_angle_atom_site_label_3
_geom_angle
_geom_angle_publ_flag
C1 Sn1 C2 173.5(2) yes
C1 Sn1 O1 89.50(10) yes
C1 Sn1 O3 91.10(10) yes
C1 Sn1 O5 89.60(10) yes
C1 Sn1 O7 93.10(10) yes
C1 Sn1 O9 84.90(10) yes
C2 Sn1 O1 88.80(10) yes
C2 Sn1 O3 94.30(10) yes
C2 Sn1 O5 87.50(10) yes
C2 Sn1 O7 91.40(10) yes
C2 Sn1 O9 88.70(10) yes
O1 Sn1 O3 71.40(6) yes
O1 Sn1 O5 137.99(7) yes
O1 Sn1 O7 150.61(7) yes
O1 Sn1 O9 67.58(7) yes
O3 Sn1 O5 150.61(7) yes
O3 Sn1 O7 79.28(7) yes
O3 Sn1 O9 138.79(7) yes
O5 Sn1 O7 71.34(6) yes
O5 Sn1 O9 70.52(6) yes
O7 Sn1 O9 141.81(7) yes
C3 O1 Sn1 117.0(2) no
C4 O3 Sn1 118.4(2) no
C5 O5 Sn1 117.6(2) no
C6 O7 Sn1 118.9(2) no
C7 N1 C13 118.3(2) no
C25 N2 C19 118.1(2) no
O2 C3 O1 126.6(3) no
O2 C3 C4 118.0(2) no
O1 C3 C4 115.5(2) no
O4 C4 O3 125.8(3) no
O4 C4 C3 117.7(2) no
O3 C4 C3 116.5(2) no
O6 C5 O5 125.2(2) no
O6 C5 C6 119.3(2) no
O5 C5 C6 115.5(2) no
O8 C6 O7 126.9(3) no
O8 C6 C5 117.1(2) no
O7 C6 C5 116.0(2) no
N1 C7 C8 107.5(2) no
N1 C7 C12 111.7(2) no
C8 C7 C12 111.4(2) no
C7 C8 C9 111.3(3) no
C10 C9 C8 111.1(3) no
C11 C10 C9 111.2(3) no
C10 C11 C12 112.2(3) no
C11 C12 C7 110.3(2) no
N1 C13 C18 112.3(2) no
N1 C13 C14 108.2(2) no
C18 C13 C14 111.2(2) no
C13 C14 C15 110.1(3) no
C16 C15 C14 110.8(3) no
C15 C16 C17 111.1(3) no
C16 C17 C18 111.8(3) no
C13 C18 C17 109.6(3) no
N2 C19 C20 111.8(2) no
N2 C19 C24 107.0(2) no
C20 C19 C24 111.9(2) no
C19 C20 C21 111.3(2) no
C22 C21 C20 111.6(3) no
C23 C22 C21 110.5(3) no
C22 C23 C24 110.8(3) no
C19 C24 C23 111.0(3) no
N2 C25 C26 112.1(2) no
N2 C25 C30 108.1(2) no
C26 C25 C30 111.5(2) no
C25 C26 C27 110.4(3) no
C28 C27 C26 112.4(3) no
C27 C28 C29 111.0(3) no
C28 C29 C30 110.2(3) no
C29 C30 C25 110.4(3) no
C32 C31 O10 129.7(8) no

loop_
_geom_bond_atom_site_label_1
_geom_bond_atom_site_label_2
_geom_bond_distance
_geom_bond_publ_flag
Sn1 C1 2.093(3) yes
Sn1 C2 2.088(3) yes
Sn1 O1 2.319(2) yes
Sn1 O3 2.235(2) yes
Sn1 O5 2.301(2) yes
Sn1 O7 2.247(2) yes
Sn1 O9 2.428(2) yes
O1 C3 1.254(3) no
O2 C3 1.233(3) no
O3 C4 1.266(3) no
O4 C4 1.231(3) no
O5 C5 1.262(3) no
O6 C5 1.226(3) no
O7 C6 1.266(3) no
O8 C6 1.232(3) no
O10 C31 1.370(8) no
N1 C7 1.499(3) no
N1 C13 1.497(3) no
N2 C19 1.502(3) no
N2 C25 1.495(3) no
C3 C4 1.551(4) no
C5 C6 1.554(4) no
C7 C8 1.518(4) no
C7 C12 1.524(3) no
C8 C9 1.528(4) no
C9 C10 1.502(4) no
C10 C11 1.511(4) no
C11 C12 1.521(4) no
C13 C18 1.512(4) no
C13 C14 1.517(4) no
C14 C15 1.532(5) no
C15 C16 1.503(5) no
C16 C17 1.510(6) no
C17 C18 1.533(5) no
C19 C20 1.518(3) no
C19 C24 1.521(4) no
C20 C21 1.517(4) no
C21 C22 1.518(5) no
C22 C23 1.512(4) no
C23 C24 1.519(4) no
C25 C26 1.524(4) no
C25 C30 1.518(4) no
C26 C27 1.527(4) no
C27 C28 1.509(5) no
C28 C29 1.517(5) no
C29 C30 1.529(5) no
C31 C32 1.344(9) no

loop_
_geom_contact_atom_site_label_1
_geom_contact_atom_site_label_2
_geom_contact_distance
_geom_contact_site_symmetry_2
_geom_contact_publ_flag
N1 O2 2.848(3) . yes
N1 O8 2.793(3) 4_566 yes
N2 O4 2.790(3) 4_665 yes
N2 O6 2.783(3) . yes
O2 O10 2.819(9) . yes
O9 O5 2.796(3) 3_765 yes
O9 O6 3.018(3) 3_765 no
